data_7715321
loop_
_publ_author_name
'Hagiwara, Hiroaki'
'Sonoda, Kento'

_publ_section_title
;
 Impact of flexible hexyl chain ordering in a mononuclear spin crossover
 iron(III) complex.
;
_journal_issue 13
_journal_name_full 'Dalton transactions (Cambridge, England : 2003)'
_journal_page_first 5851
_journal_page_last 5860
_journal_paper_doi 10.1039/d4dt00425f
_journal_volume 53
_journal_year 2024
_chemical_formula_moiety 'C40 H46 Fe N8 O2, C24 H20 B'
_chemical_formula_sum 'C64 H66 B Fe N8 O2'
_chemical_formula_weight 1045.90
_space_group_crystal_system triclinic
_space_group_IT_number 2
_space_group_name_Hall '-P 1'
_space_group_name_H-M_alt 'P -1'
_atom_sites_solution_hydrogens geom
_atom_sites_solution_primary dual
_audit_creation_date 2024-02-26
_audit_creation_method
;
Olex2 1.5
(compiled 2023.08.24 svn.re1ec1418 for OlexSys, GUI svn.r6817)
;
_audit_update_record
;
2024-02-26 deposited with the CCDC.	2024-02-29 downloaded from the CCDC.
;
_cell_angle_alpha 75.742(3)
_cell_angle_beta 85.560(2)
_cell_angle_gamma 61.152(3)
_cell_formula_units_Z 2
_cell_length_a 14.2177(4)
_cell_length_b 14.4364(4)
_cell_length_c 15.8796(4)
_cell_measurement_reflns_used 15703
_cell_measurement_temperature 100(2)
_cell_measurement_theta_max 31.0530
_cell_measurement_theta_min 2.0740
_cell_volume 2763.62(16)
_computing_cell_refinement 'CrysAlisPro 1.171.41.93a (Rigaku OD, 2020)'
_computing_data_collection 'CrystalClear-SM Expert 2.0 r16 (Rigaku, 2014)'
_computing_data_reduction 'CrysAlisPro 1.171.41.93a (Rigaku OD, 2020)'
_computing_molecular_graphics 'Olex2 1.5 (Dolomanov et al., 2009)'
_computing_publication_material 'Olex2 1.5 (Dolomanov et al., 2009)'
_computing_structure_refinement 'SHELXL 2018/3 (Sheldrick, 2015)'
_computing_structure_solution 'SHELXT 2018/2 (Sheldrick, 2018)'
_diffrn_ambient_temperature 100(2)
_diffrn_detector 'CCD plate'
_diffrn_detector_area_resol_mean 14.7059
_diffrn_measured_fraction_theta_full 0.968
_diffrn_measured_fraction_theta_max 0.833
_diffrn_measurement_details
;
List of Runs (angles in degrees, time in seconds):

  # Type    Start    End  Width  t~exp~   \w     \q     \k     \f   Frames
#--------------------------------------------------------------------------
  1  \f    -80.00 100.00   0.50   20.00   0.00  20.00   0.00    --   360
  2  \w    -19.50  27.50   0.50   20.00    --   20.00  90.00   0.00   94
  3  \w    -19.50  27.50   0.50   20.00    --   20.00  90.00  90.00   94
  4  \w    -19.50  27.50   0.50   20.00    --   20.00  90.00 180.00   94
  5  \w    -19.50  27.50   0.50   20.00    --   20.00  90.00 270.00   94
;
_diffrn_measurement_device_type 'Rigaku/MSC Mercury CCD'
_diffrn_measurement_method dtprofit.ref
_diffrn_orient_matrix_type 'CrysAlisPro convention (1999,Acta A55,543-557)'
_diffrn_orient_matrix_UB_11 -0.0247275000
_diffrn_orient_matrix_UB_12 -0.0331215000
_diffrn_orient_matrix_UB_13 0.0029339000
_diffrn_orient_matrix_UB_21 0.0512681000
_diffrn_orient_matrix_UB_22 -0.0471059000
_diffrn_orient_matrix_UB_23 0.0069877000
_diffrn_orient_matrix_UB_31 -0.0034565000
_diffrn_orient_matrix_UB_32 -0.0046458000
_diffrn_orient_matrix_UB_33 0.0455153000
_diffrn_radiation_monochromator graphite
_diffrn_radiation_probe x-ray
_diffrn_radiation_type 'Mo K\a'
_diffrn_radiation_wavelength 0.71073
_diffrn_reflns_av_R_equivalents 0.0170
_diffrn_reflns_av_unetI/netI 0.0315
_diffrn_reflns_Laue_measured_fraction_full 0.968
_diffrn_reflns_Laue_measured_fraction_max 0.833
_diffrn_reflns_limit_h_max 19
_diffrn_reflns_limit_h_min -18
_diffrn_reflns_limit_k_max 18
_diffrn_reflns_limit_k_min -19
_diffrn_reflns_limit_l_max 21
_diffrn_reflns_limit_l_min -14
_diffrn_reflns_number 23406
_diffrn_reflns_point_group_measured_fraction_full 0.968
_diffrn_reflns_point_group_measured_fraction_max 0.833
_diffrn_reflns_theta_full 25.242
_diffrn_reflns_theta_max 30.827
_diffrn_reflns_theta_min 2.055
_diffrn_source 'fine-focus sealed X-ray tube'
_diffrn_source_type 'Enhance (Mo) X-ray Source'
_exptl_absorpt_coefficient_mu 0.325
_exptl_absorpt_correction_T_max 1.00000
_exptl_absorpt_correction_T_min 0.81353
_exptl_absorpt_correction_type multi-scan
_exptl_absorpt_process_details
;
CrysAlisPro 1.171.41.93a (Rigaku Oxford Diffraction, 2020)
Empirical absorption correction using spherical harmonics,
implemented in SCALE3 ABSPACK scaling algorithm.
;
_exptl_crystal_colour black
_exptl_crystal_colour_primary black
_exptl_crystal_density_diffrn 1.257
_exptl_crystal_description block
_exptl_crystal_F_000 1106
_exptl_crystal_preparation 'Magnetic properties'
_exptl_crystal_recrystallization_method 'Re-crystallisation from solvent: Acetonitrile'
_exptl_crystal_size_max 0.374
_exptl_crystal_size_mid 0.207
_exptl_crystal_size_min 0.168
_refine_diff_density_max 1.149
_refine_diff_density_min -0.609
_refine_diff_density_rms 0.083
_refine_ls_extinction_method none
_refine_ls_goodness_of_fit_ref 1.129
_refine_ls_hydrogen_treatment constr
_refine_ls_matrix_type full
_refine_ls_number_parameters 687
_refine_ls_number_reflns 14467
_refine_ls_number_restraints 0
_refine_ls_restrained_S_all 1.129
_refine_ls_R_factor_all 0.0669
_refine_ls_R_factor_gt 0.0563
_refine_ls_shift/su_max 0.001
_refine_ls_shift/su_mean 0.000
_refine_ls_structure_factor_coef Fsqd
_refine_ls_weighting_details 'w=1/[\s^2^(Fo^2^)+(0.0620P)^2^+4.6149P] where P=(Fo^2^+2Fc^2^)/3'
_refine_ls_weighting_scheme calc
_refine_ls_wR_factor_gt 0.1545
_refine_ls_wR_factor_ref 0.1602
_reflns_Friedel_coverage 0.000
_reflns_number_gt 12339
_reflns_number_total 14467
_reflns_threshold_expression 'I > 2\s(I)'
_cod_data_source_file d4dt00425f2.cif
_cod_data_source_block 1_100K
_cod_depositor_comments 'Adding full bibliography for 7715321--7715329.cif.'
_cod_original_cell_volume 2763.62(15)
_cod_database_code 7715321
_shelx_shelxl_version_number 2018/3
_shelx_space_group_comment
;
The symmetry employed for this shelxl refinement is uniquely defined
by the following loop, which should always be used as a source of
symmetry information in preference to the above space-group names.
They are only intended as comments.
;
_olex2_refinement_description
;
1.a Secondary CH2 refined with riding coordinates:
 C2(H2A,H2B), C3(H3A,H3B), C4(H4A,H4B), C5(H5A,H5B), C6(H6A,H6B), C9(H9A,H9B),
 C22(H22A,H22B), C23(H23A,H23B), C24(H24A,H24B), C25(H25A,H25B), C26(H26A,H26B),
  C29(H29A,H29B)
1.b Aromatic/amide H refined with riding coordinates:
 C7(H7), C10(H10), C13(H13), C14(H14), C15(H15), C16(H16), C18(H18), C19(H19),
 C27(H27), C30(H30), C33(H33), C34(H34), C35(H35), C36(H36), C38(H38), C39(H39),
  C42(H42), C43(H43), C44(H44), C45(H45), C46(H46), C48(H48), C49(H49),
 C50(H50), C51(H51), C52(H52), C54(H54), C55(H55), C56(H56), C57(H57), C58(H58),
  C60(H60), C61(H61), C62(H62), C63(H63), C64(H64)
1.c Idealised Me refined as rotating group:
 C1(H1A,H1B,H1C), C21(H21A,H21B,H21C)
;
_olex2_exptl_crystal_mounting_method Fiber
_olex2_submission_special_instructions 'No special instructions were received'
_oxdiff_exptl_absorpt_empirical_details
;
Empirical correction (ABSPACK) includes:
- Absorption correction using spherical harmonics
- Frame scaling
- Detector area scaling
;
_oxdiff_exptl_absorpt_empirical_full_max 1.118
_oxdiff_exptl_absorpt_empirical_full_min 0.851

loop_
_space_group_symop_operation_xyz
'x, y, z'
'-x, -y, -z'

loop_
_atom_site_label
_atom_site_type_symbol
_atom_site_fract_x
_atom_site_fract_y
_atom_site_fract_z
_atom_site_U_iso_or_equiv
_atom_site_adp_type
_atom_site_occupancy
_atom_site_site_symmetry_order
_atom_site_calc_flag
_atom_site_refinement_flags_posn
_atom_site_refinement_flags_adp
_atom_site_refinement_flags_occupancy
_atom_site_disorder_assembly
_atom_site_disorder_group
Fe1 Fe 0.34595(2) 0.82787(2) 0.75160(2) 0.01117(8) Uani 1 1 d . . . . .
O1 O 0.23782(13) 0.97176(13) 0.71124(10) 0.0150(3) Uani 1 1 d . . . . .
O2 O 0.25089(13) 0.77295(13) 0.79333(10) 0.0139(3) Uani 1 1 d . . . . .
N1 N 0.61416(16) 0.53911(15) 0.82537(12) 0.0163(4) Uani 1 1 d . . . . .
N2 N 0.53908(16) 0.62937(15) 0.84712(12) 0.0155(4) Uani 1 1 d . . . . .
N3 N 0.46864(15) 0.68185(15) 0.77996(11) 0.0133(3) Uani 1 1 d . . . . .
N4 N 0.34568(15) 0.78985(15) 0.64302(12) 0.0135(3) Uani 1 1 d . . . . .
N5 N 0.58401(15) 0.90381(16) 0.67728(12) 0.0155(4) Uani 1 1 d . . . . .
N6 N 0.51575(16) 0.87345(16) 0.65517(12) 0.0157(4) Uani 1 1 d . . . . .
N7 N 0.45562(15) 0.87366(15) 0.72295(11) 0.0133(3) Uani 1 1 d . . . . .
N8 N 0.34843(15) 0.86637(15) 0.85959(11) 0.0126(3) Uani 1 1 d . . . . .
C1 C 0.8217(4) 0.6200(4) 1.1005(2) 0.0596(12) Uani 1 1 d . . . . .
H1A H 0.803299 0.696942 1.088217 0.089 Uiso 1 1 calc R U . . .
H1B H 0.886072 0.576133 1.139700 0.089 Uiso 1 1 calc R U . . .
H1C H 0.761706 0.610823 1.128209 0.089 Uiso 1 1 calc R U . . .
C2 C 0.8434(3) 0.5830(3) 1.0158(2) 0.0382(7) Uani 1 1 d . . . . .
H2A H 0.871778 0.503131 1.029634 0.046 Uiso 1 1 calc R U . . .
H2B H 0.899688 0.598657 0.985870 0.046 Uiso 1 1 calc R U . . .
C3 C 0.7443(2) 0.6376(2) 0.95391(19) 0.0289(6) Uani 1 1 d . . . . .
H3A H 0.692138 0.613301 0.980586 0.035 Uiso 1 1 calc R U . . .
H3B H 0.709857 0.717347 0.946895 0.035 Uiso 1 1 calc R U . . .
C4 C 0.7682(2) 0.6131(2) 0.86423(18) 0.0261(5) Uani 1 1 d . . . . .
H4A H 0.827191 0.628634 0.841124 0.031 Uiso 1 1 calc R U . . .
H4B H 0.703790 0.663842 0.825002 0.031 Uiso 1 1 calc R U . . .
C5 C 0.7999(2) 0.4969(2) 0.86070(16) 0.0228(5) Uani 1 1 d . . . . .
H5A H 0.862891 0.445686 0.901326 0.027 Uiso 1 1 calc R U . . .
H5B H 0.822231 0.487969 0.801328 0.027 Uiso 1 1 calc R U . . .
C6 C 0.7104(2) 0.46539(19) 0.88382(16) 0.0207(5) Uani 1 1 d . . . . .
H6A H 0.736945 0.389654 0.879229 0.025 Uiso 1 1 calc R U . . .
H6B H 0.691200 0.468611 0.944695 0.025 Uiso 1 1 calc R U . . .
C7 C 0.59346(19) 0.53321(19) 0.74541(15) 0.0178(4) Uani 1 1 d . . . . .
H7 H 0.635158 0.476997 0.716269 0.021 Uiso 1 1 calc R U . . .
C8 C 0.49877(19) 0.62665(18) 0.71606(14) 0.0157(4) Uani 1 1 d . . . . .
C9 C 0.4279(2) 0.67905(19) 0.63526(15) 0.0196(4) Uani 1 1 d . . . . .
H9A H 0.470474 0.683857 0.583583 0.023 Uiso 1 1 calc R U . . .
H9B H 0.392878 0.635988 0.629148 0.023 Uiso 1 1 calc R U . . .
C10 C 0.27831(18) 0.85101(19) 0.57683(14) 0.0150(4) Uani 1 1 d . . . . .
H10 H 0.284705 0.820266 0.528859 0.018 Uiso 1 1 calc R U . . .
C11 C 0.19483(18) 0.96132(19) 0.56991(13) 0.0145(4) Uani 1 1 d . . . . .
C12 C 0.12104(18) 1.0182(2) 0.49359(14) 0.0174(4) Uani 1 1 d . . . . .
C13 C 0.1226(2) 0.9688(2) 0.42610(15) 0.0217(5) Uani 1 1 d . . . . .
H13 H 0.175904 0.895680 0.428709 0.026 Uiso 1 1 calc R U . . .
C14 C 0.0479(2) 1.0253(3) 0.35661(15) 0.0255(5) Uani 1 1 d . . . . .
H14 H 0.050535 0.990085 0.312491 0.031 Uiso 1 1 calc R U . . .
C15 C -0.0323(2) 1.1342(3) 0.35014(16) 0.0272(6) Uani 1 1 d . . . . .
H15 H -0.083407 1.172200 0.302265 0.033 Uiso 1 1 calc R U . . .
C16 C -0.0353(2) 1.1843(2) 0.41375(16) 0.0246(5) Uani 1 1 d . . . . .
H16 H -0.088891 1.257768 0.409565 0.029 Uiso 1 1 calc R U . . .
C17 C 0.04015(19) 1.1287(2) 0.48598(15) 0.0199(5) Uani 1 1 d . . . . .
C18 C 0.03582(19) 1.1815(2) 0.55194(16) 0.0211(5) Uani 1 1 d . . . . .
H18 H -0.015326 1.256158 0.545479 0.025 Uiso 1 1 calc R U . . .
C19 C 0.10339(19) 1.12734(19) 0.62417(15) 0.0189(4) Uani 1 1 d . . . . .
H19 H 0.098062 1.164934 0.667212 0.023 Uiso 1 1 calc R U . . .
C20 C 0.18216(18) 1.01513(18) 0.63661(14) 0.0149(4) Uani 1 1 d . . . . .
C21 C 1.0402(4) 0.4169(3) 0.6456(3) 0.0559(11) Uani 1 1 d . . . . .
H21A H 1.092709 0.441688 0.624031 0.084 Uiso 1 1 calc R U . . .
H21B H 1.052700 0.356187 0.620953 0.084 Uiso 1 1 calc R U . . .
H21C H 1.048065 0.392688 0.709188 0.084 Uiso 1 1 calc R U . . .
C22 C 0.9268(3) 0.5105(2) 0.6185(2) 0.0370(7) Uani 1 1 d . . . . .
H22A H 0.916193 0.528320 0.554458 0.044 Uiso 1 1 calc R U . . .
H22B H 0.873939 0.486992 0.644695 0.044 Uiso 1 1 calc R U . . .
C23 C 0.9058(2) 0.6122(2) 0.64653(18) 0.0264(5) Uani 1 1 d . . . . .
H23A H 0.956485 0.637457 0.617853 0.032 Uiso 1 1 calc R U . . .
H23B H 0.920687 0.592926 0.710135 0.032 Uiso 1 1 calc R U . . .
C24 C 0.7910(2) 0.7056(2) 0.62463(17) 0.0249(5) Uani 1 1 d . . . . .
H24A H 0.740218 0.683487 0.657717 0.030 Uiso 1 1 calc R U . . .
H24B H 0.773387 0.721344 0.561859 0.030 Uiso 1 1 calc R U . . .
C25 C 0.7775(2) 0.8086(2) 0.64678(17) 0.0229(5) Uani 1 1 d . . . . .
H25A H 0.789470 0.793463 0.710430 0.027 Uiso 1 1 calc R U . . .
H25B H 0.833994 0.825122 0.618440 0.027 Uiso 1 1 calc R U . . .
C26 C 0.6681(2) 0.9093(2) 0.61932(15) 0.0198(5) Uani 1 1 d . . . . .
H26A H 0.673139 0.975141 0.620159 0.024 Uiso 1 1 calc R U . . .
H26B H 0.647929 0.915817 0.559018 0.024 Uiso 1 1 calc R U . . .
C27 C 0.56893(19) 0.92276(19) 0.75768(15) 0.0170(4) Uani 1 1 d . . . . .
H27 H 0.607293 0.944954 0.787215 0.020 Uiso 1 1 calc R U . . .
C28 C 0.48567(18) 0.90269(18) 0.78703(14) 0.0153(4) Uani 1 1 d . . . . .
C29 C 0.4280(2) 0.9019(2) 0.86964(15) 0.0209(5) Uani 1 1 d . . . . .
H29A H 0.479574 0.851121 0.919176 0.025 Uiso 1 1 calc R U . . .
H29B H 0.391211 0.975699 0.880810 0.025 Uiso 1 1 calc R U . . .
C30 C 0.28235(17) 0.87182(17) 0.92128(13) 0.0132(4) Uani 1 1 d . . . . .
H30 H 0.286288 0.902104 0.966808 0.016 Uiso 1 1 calc R U . . .
C31 C 0.20331(17) 0.83566(17) 0.92648(13) 0.0122(4) Uani 1 1 d . . . . .
C32 C 0.13229(17) 0.84930(18) 0.99904(13) 0.0140(4) Uani 1 1 d . . . . .
C33 C 0.12633(18) 0.90973(19) 1.05934(14) 0.0165(4) Uani 1 1 d . . . . .
H33 H 0.173391 0.939929 1.055139 0.020 Uiso 1 1 calc R U . . .
C34 C 0.05335(19) 0.9254(2) 1.12400(15) 0.0194(4) Uani 1 1 d . . . . .
H34 H 0.049567 0.968055 1.162422 0.023 Uiso 1 1 calc R U . . .
C35 C -0.0156(2) 0.8793(2) 1.13405(15) 0.0216(5) Uani 1 1 d . . . . .
H35 H -0.065057 0.890017 1.179134 0.026 Uiso 1 1 calc R U . . .
C36 C -0.01034(19) 0.8184(2) 1.07768(15) 0.0200(5) Uani 1 1 d . . . . .
H36 H -0.055789 0.786098 1.084607 0.024 Uiso 1 1 calc R U . . .
C37 C 0.06192(18) 0.80337(18) 1.00945(14) 0.0160(4) Uani 1 1 d . . . . .
C38 C 0.06288(18) 0.74560(19) 0.94791(15) 0.0167(4) Uani 1 1 d . . . . .
H38 H 0.017803 0.712783 0.955661 0.020 Uiso 1 1 calc R U . . .
C39 C 0.12636(18) 0.73618(18) 0.87858(14) 0.0155(4) Uani 1 1 d . . . . .
H39 H 0.124375 0.697487 0.838846 0.019 Uiso 1 1 calc R U . . .
C40 C 0.19663(17) 0.78391(17) 0.86431(13) 0.0129(4) Uani 1 1 d . . . . .
C41 C 0.49896(18) 0.32500(18) 0.80192(14) 0.0152(4) Uani 1 1 d . . . . .
C42 C 0.5395(2) 0.32269(19) 0.88103(15) 0.0181(4) Uani 1 1 d . . . . .
H42 H 0.603986 0.260365 0.907259 0.022 Uiso 1 1 calc R U . . .
C43 C 0.4886(2) 0.4083(2) 0.92237(16) 0.0221(5) Uani 1 1 d . . . . .
H43 H 0.517363 0.402911 0.976496 0.027 Uiso 1 1 calc R U . . .
C44 C 0.3955(2) 0.5017(2) 0.88387(16) 0.0228(5) Uani 1 1 d . . . . .
H44 H 0.361058 0.561007 0.910994 0.027 Uiso 1 1 calc R U . . .
C45 C 0.3534(2) 0.5075(2) 0.80577(17) 0.0222(5) Uani 1 1 d . . . . .
H45 H 0.289850 0.570936 0.779269 0.027 Uiso 1 1 calc R U . . .
C46 C 0.40398(19) 0.42039(19) 0.76584(16) 0.0194(4) Uani 1 1 d . . . . .
H46 H 0.373387 0.425629 0.712636 0.023 Uiso 1 1 calc R U . . .
C47 C 0.63631(18) 0.27876(17) 0.68312(14) 0.0145(4) Uani 1 1 d . . . . .
C48 C 0.73698(18) 0.26035(18) 0.71101(15) 0.0166(4) Uani 1 1 d . . . . .
H48 H 0.767382 0.212573 0.766142 0.020 Uiso 1 1 calc R U . . .
C49 C 0.79398(19) 0.3088(2) 0.66166(16) 0.0195(4) Uani 1 1 d . . . . .
H49 H 0.862095 0.292924 0.682904 0.023 Uiso 1 1 calc R U . . .
C50 C 0.7509(2) 0.3809(2) 0.58079(16) 0.0219(5) Uani 1 1 d . . . . .
H50 H 0.789337 0.413996 0.546485 0.026 Uiso 1 1 calc R U . . .
C51 C 0.6509(2) 0.4032(2) 0.55150(15) 0.0208(5) Uani 1 1 d . . . . .
H51 H 0.619998 0.453085 0.497200 0.025 Uiso 1 1 calc R U . . .
C52 C 0.59524(19) 0.35265(19) 0.60154(15) 0.0177(4) Uani 1 1 d . . . . .
H52 H 0.527316 0.368718 0.579728 0.021 Uiso 1 1 calc R U . . .
C53 C 0.48223(18) 0.21308(17) 0.69462(14) 0.0145(4) Uani 1 1 d . . . . .
C54 C 0.50310(19) 0.18680(19) 0.61360(15) 0.0179(4) Uani 1 1 d . . . . .
H54 H 0.564171 0.186720 0.584679 0.021 Uiso 1 1 calc R U . . .
C55 C 0.4376(2) 0.1605(2) 0.57319(16) 0.0225(5) Uani 1 1 d . . . . .
H55 H 0.454306 0.144295 0.517734 0.027 Uiso 1 1 calc R U . . .
C56 C 0.3487(2) 0.1583(2) 0.61417(17) 0.0242(5) Uani 1 1 d . . . . .
H56 H 0.304531 0.139734 0.587599 0.029 Uiso 1 1 calc R U . . .
C57 C 0.3253(2) 0.1837(2) 0.69491(17) 0.0230(5) Uani 1 1 d . . . . .
H57 H 0.264935 0.182169 0.723963 0.028 Uiso 1 1 calc R U . . .
C58 C 0.39027(19) 0.21141(19) 0.73346(15) 0.0185(4) Uani 1 1 d . . . . .
H58 H 0.371726 0.229893 0.788038 0.022 Uiso 1 1 calc R U . . .
C59 C 0.63951(18) 0.11032(17) 0.81115(14) 0.0141(4) Uani 1 1 d . . . . .
C60 C 0.73732(18) 0.03457(18) 0.78466(15) 0.0159(4) Uani 1 1 d . . . . .
H60 H 0.762484 0.056191 0.730108 0.019 Uiso 1 1 calc R U . . .
C61 C 0.79919(19) -0.07104(19) 0.83491(16) 0.0185(4) Uani 1 1 d . . . . .
H61 H 0.865750 -0.118939 0.815077 0.022 Uiso 1 1 calc R U . . .
C62 C 0.7630(2) -0.10598(19) 0.91422(16) 0.0203(5) Uani 1 1 d . . . . .
H62 H 0.804833 -0.177438 0.949134 0.024 Uiso 1 1 calc R U . . .
C63 C 0.6648(2) -0.03480(19) 0.94158(15) 0.0195(5) Uani 1 1 d . . . . .
H63 H 0.638306 -0.058448 0.994660 0.023 Uiso 1 1 calc R U . . .
C64 C 0.60490(19) 0.07151(18) 0.89126(14) 0.0165(4) Uani 1 1 d . . . . .
H64 H 0.538702 0.119151 0.911713 0.020 Uiso 1 1 calc R U . . .
B1 B 0.5644(2) 0.2316(2) 0.74725(15) 0.0137(4) Uani 1 1 d . . . . .

loop_
_atom_site_aniso_label
_atom_site_aniso_U_11
_atom_site_aniso_U_22
_atom_site_aniso_U_33
_atom_site_aniso_U_23
_atom_site_aniso_U_13
_atom_site_aniso_U_12
Fe1 0.01413(15) 0.01108(14) 0.01001(14) -0.00254(10) 0.00060(10) -0.00736(12)
O1 0.0181(8) 0.0141(7) 0.0132(7) -0.0031(6) -0.0009(6) -0.0079(6)
O2 0.0177(7) 0.0150(7) 0.0125(7) -0.0050(5) 0.0022(5) -0.0100(6)
N1 0.0194(9) 0.0119(8) 0.0156(9) -0.0019(7) 0.0010(7) -0.0066(7)
N2 0.0199(9) 0.0123(8) 0.0141(8) -0.0028(7) 0.0003(7) -0.0077(7)
N3 0.0171(9) 0.0138(8) 0.0112(8) -0.0029(6) -0.0002(6) -0.0090(7)
N4 0.0161(9) 0.0126(8) 0.0143(8) -0.0028(6) 0.0020(6) -0.0093(7)
N5 0.0176(9) 0.0153(9) 0.0169(9) -0.0045(7) 0.0031(7) -0.0105(8)
N6 0.0186(9) 0.0164(9) 0.0150(8) -0.0040(7) 0.0036(7) -0.0109(8)
N7 0.0167(9) 0.0127(8) 0.0120(8) -0.0037(6) 0.0018(6) -0.0078(7)
N8 0.0137(8) 0.0122(8) 0.0129(8) -0.0014(6) 0.0002(6) -0.0077(7)
C1 0.108(4) 0.073(3) 0.0363(18) -0.0171(18) 0.016(2) -0.072(3)
C2 0.0518(19) 0.0319(15) 0.0349(16) -0.0053(12) -0.0028(13) -0.0236(15)
C3 0.0293(14) 0.0231(13) 0.0404(15) -0.0086(11) 0.0089(11) -0.0177(11)
C4 0.0224(12) 0.0217(12) 0.0306(13) 0.0038(10) -0.0021(10) -0.0119(10)
C5 0.0202(11) 0.0225(12) 0.0215(11) -0.0022(9) 0.0006(9) -0.0083(10)
C6 0.0227(12) 0.0141(10) 0.0201(11) 0.0009(8) -0.0037(9) -0.0064(9)
C7 0.0222(11) 0.0145(10) 0.0173(10) -0.0053(8) 0.0036(8) -0.0091(9)
C8 0.0209(11) 0.0158(10) 0.0131(9) -0.0047(8) 0.0026(8) -0.0105(9)
C9 0.0250(12) 0.0173(11) 0.0153(10) -0.0085(8) -0.0004(8) -0.0070(9)
C10 0.0189(10) 0.0207(11) 0.0110(9) -0.0049(8) 0.0024(7) -0.0136(9)
C11 0.0168(10) 0.0190(10) 0.0102(9) -0.0019(7) 0.0009(7) -0.0112(9)
C12 0.0176(10) 0.0250(11) 0.0114(9) 0.0007(8) 0.0011(8) -0.0140(9)
C13 0.0209(11) 0.0336(13) 0.0144(10) -0.0044(9) 0.0017(8) -0.0169(10)
C14 0.0239(12) 0.0457(16) 0.0131(10) -0.0028(10) 0.0013(9) -0.0236(12)
C15 0.0222(12) 0.0442(16) 0.0150(11) 0.0072(10) -0.0037(9) -0.0217(12)
C16 0.0170(11) 0.0310(13) 0.0188(11) 0.0071(9) -0.0025(8) -0.0118(10)
C17 0.0174(11) 0.0272(12) 0.0137(10) 0.0032(8) -0.0004(8) -0.0130(10)
C18 0.0172(11) 0.0200(11) 0.0203(11) 0.0022(9) 0.0003(8) -0.0077(9)
C19 0.0176(11) 0.0182(11) 0.0187(10) -0.0027(8) 0.0016(8) -0.0077(9)
C20 0.0151(10) 0.0171(10) 0.0134(9) -0.0007(8) 0.0004(7) -0.0097(8)
C21 0.068(3) 0.0218(15) 0.061(2) -0.0144(15) -0.013(2) -0.0041(16)
C22 0.0488(19) 0.0237(14) 0.0364(16) -0.0094(12) -0.0003(13) -0.0145(13)
C23 0.0321(14) 0.0217(12) 0.0262(12) -0.0077(10) 0.0052(10) -0.0131(11)
C24 0.0308(13) 0.0218(12) 0.0251(12) -0.0071(9) 0.0037(10) -0.0144(11)
C25 0.0220(12) 0.0210(12) 0.0297(12) -0.0071(9) 0.0081(9) -0.0139(10)
C26 0.0251(12) 0.0201(11) 0.0190(11) -0.0051(8) 0.0082(9) -0.0153(10)
C27 0.0202(11) 0.0177(10) 0.0173(10) -0.0067(8) 0.0018(8) -0.0112(9)
C28 0.0182(10) 0.0158(10) 0.0147(10) -0.0061(8) 0.0011(8) -0.0092(9)
C29 0.0257(12) 0.0338(13) 0.0149(10) -0.0113(9) 0.0059(8) -0.0215(11)
C30 0.0160(10) 0.0118(9) 0.0116(9) -0.0026(7) -0.0002(7) -0.0064(8)
C31 0.0143(9) 0.0120(9) 0.0095(9) -0.0011(7) 0.0000(7) -0.0063(8)
C32 0.0145(10) 0.0140(9) 0.0110(9) -0.0005(7) -0.0009(7) -0.0057(8)
C33 0.0169(10) 0.0178(10) 0.0133(9) -0.0030(8) 0.0000(8) -0.0073(9)
C34 0.0202(11) 0.0211(11) 0.0141(10) -0.0045(8) 0.0001(8) -0.0076(9)
C35 0.0198(11) 0.0252(12) 0.0150(10) -0.0007(9) 0.0024(8) -0.0092(10)
C36 0.0194(11) 0.0218(11) 0.0174(10) -0.0002(8) 0.0019(8) -0.0110(9)
C37 0.0156(10) 0.0142(10) 0.0154(10) 0.0009(8) -0.0009(8) -0.0067(8)
C38 0.0161(10) 0.0161(10) 0.0184(10) -0.0001(8) -0.0008(8) -0.0097(9)
C39 0.0173(10) 0.0131(10) 0.0166(10) -0.0029(8) -0.0005(8) -0.0077(8)
C40 0.0139(9) 0.0115(9) 0.0111(9) -0.0016(7) -0.0012(7) -0.0047(8)
C41 0.0191(10) 0.0137(10) 0.0161(10) -0.0043(8) 0.0031(8) -0.0103(9)
C42 0.0271(12) 0.0149(10) 0.0156(10) -0.0040(8) 0.0027(8) -0.0128(9)
C43 0.0357(14) 0.0213(11) 0.0172(10) -0.0076(9) 0.0075(9) -0.0193(11)
C44 0.0333(13) 0.0168(11) 0.0242(12) -0.0104(9) 0.0125(10) -0.0156(10)
C45 0.0235(12) 0.0140(10) 0.0275(12) -0.0056(9) 0.0073(9) -0.0083(9)
C46 0.0205(11) 0.0154(10) 0.0231(11) -0.0058(8) 0.0025(9) -0.0088(9)
C47 0.0170(10) 0.0106(9) 0.0155(10) -0.0041(7) 0.0007(8) -0.0058(8)
C48 0.0177(10) 0.0146(10) 0.0169(10) -0.0033(8) -0.0005(8) -0.0073(9)
C49 0.0165(10) 0.0182(11) 0.0231(11) -0.0047(9) 0.0014(8) -0.0079(9)
C50 0.0247(12) 0.0206(11) 0.0227(11) -0.0049(9) 0.0067(9) -0.0138(10)
C51 0.0283(12) 0.0166(11) 0.0167(10) 0.0003(8) 0.0005(9) -0.0120(10)
C52 0.0202(11) 0.0155(10) 0.0176(10) -0.0020(8) -0.0013(8) -0.0093(9)
C53 0.0171(10) 0.0104(9) 0.0152(10) -0.0020(7) -0.0015(7) -0.0060(8)
C54 0.0209(11) 0.0176(10) 0.0175(10) -0.0047(8) 0.0000(8) -0.0106(9)
C55 0.0317(13) 0.0234(12) 0.0182(11) -0.0049(9) -0.0023(9) -0.0172(11)
C56 0.0269(13) 0.0238(12) 0.0265(12) -0.0025(9) -0.0067(10) -0.0161(11)
C57 0.0197(11) 0.0234(12) 0.0287(12) -0.0034(10) -0.0009(9) -0.0137(10)
C58 0.0184(11) 0.0176(10) 0.0204(11) -0.0051(8) 0.0004(8) -0.0088(9)
C59 0.0186(10) 0.0121(9) 0.0152(9) -0.0037(7) -0.0019(8) -0.0094(8)
C60 0.0156(10) 0.0155(10) 0.0176(10) -0.0043(8) -0.0005(8) -0.0080(8)
C61 0.0163(10) 0.0142(10) 0.0240(11) -0.0050(8) -0.0016(8) -0.0060(9)
C62 0.0252(12) 0.0139(10) 0.0208(11) 0.0005(8) -0.0078(9) -0.0096(9)
C63 0.0313(13) 0.0182(11) 0.0135(10) -0.0023(8) -0.0004(9) -0.0159(10)
C64 0.0223(11) 0.0145(10) 0.0154(10) -0.0049(8) 0.0026(8) -0.0105(9)
B1 0.0146(11) 0.0126(10) 0.0133(10) -0.0033(8) 0.0003(8) -0.0059(9)

loop_
_atom_type_symbol
_atom_type_description
_atom_type_scat_dispersion_real
_atom_type_scat_dispersion_imag
_atom_type_scat_source
C C 0.0033 0.0016 'International Tables Vol C Tables 4.2.6.8 and 6.1.1.4'
H H 0.0000 0.0000 'International Tables Vol C Tables 4.2.6.8 and 6.1.1.4'
B B 0.0013 0.0007 'International Tables Vol C Tables 4.2.6.8 and 6.1.1.4'
N N 0.0061 0.0033 'International Tables Vol C Tables 4.2.6.8 and 6.1.1.4'
O O 0.0106 0.0060 'International Tables Vol C Tables 4.2.6.8 and 6.1.1.4'
Fe Fe 0.3463 0.8444 'International Tables Vol C Tables 4.2.6.8 and 6.1.1.4'

loop_
_geom_angle_atom_site_label_1
_geom_angle_atom_site_label_2
_geom_angle_atom_site_label_3
_geom_angle
_geom_angle_site_symmetry_1
_geom_angle_site_symmetry_3
_geom_angle_publ_flag
O1 Fe1 O2 95.03(7) . . ?
O1 Fe1 N3 172.35(7) . . ?
O1 Fe1 N4 93.42(7) . . ?
O1 Fe1 N7 90.31(7) . . ?
O1 Fe1 N8 86.71(7) . . ?
O2 Fe1 N3 91.10(7) . . ?
O2 Fe1 N4 88.67(7) . . ?
O2 Fe1 N7 172.36(7) . . ?
O2 Fe1 N8 92.36(7) . . ?
N3 Fe1 N7 84.05(8) . . ?
N4 Fe1 N3 82.12(8) . . ?
N4 Fe1 N7 96.47(8) . . ?
N4 Fe1 N8 178.95(8) . . ?
N8 Fe1 N3 97.64(8) . . ?
N8 Fe1 N7 82.48(8) . . ?
C20 O1 Fe1 127.44(14) . . ?
C40 O2 Fe1 127.54(14) . . ?
N2 N1 C6 118.94(19) . . ?
N2 N1 C7 112.55(19) . . ?
C7 N1 C6 128.3(2) . . ?
N3 N2 N1 104.84(17) . . ?
N2 N3 Fe1 131.56(14) . . ?
N2 N3 C8 111.33(18) . . ?
C8 N3 Fe1 116.44(15) . . ?
C9 N4 Fe1 117.29(14) . . ?
C10 N4 Fe1 126.07(16) . . ?
C10 N4 C9 116.60(18) . . ?
N6 N5 C26 121.55(19) . . ?
N6 N5 C27 112.56(18) . . ?
C27 N5 C26 125.8(2) . . ?
N7 N6 N5 104.91(17) . . ?
N6 N7 Fe1 132.90(15) . . ?
N6 N7 C28 110.87(18) . . ?
C28 N7 Fe1 115.91(14) . . ?
C29 N8 Fe1 116.94(14) . . ?
C30 N8 Fe1 126.37(15) . . ?
C30 N8 C29 116.48(18) . . ?
H1A C1 H1B 109.5 . . ?
H1A C1 H1C 109.5 . . ?
H1B C1 H1C 109.5 . . ?
C2 C1 H1A 109.5 . . ?
C2 C1 H1B 109.5 . . ?
C2 C1 H1C 109.5 . . ?
C1 C2 H2A 108.8 . . ?
C1 C2 H2B 108.8 . . ?
C1 C2 C3 113.8(3) . . ?
H2A C2 H2B 107.7 . . ?
C3 C2 H2A 108.8 . . ?
C3 C2 H2B 108.8 . . ?
C2 C3 H3A 108.7 . . ?
C2 C3 H3B 108.7 . . ?
H3A C3 H3B 107.6 . . ?
C4 C3 C2 114.0(2) . . ?
C4 C3 H3A 108.7 . . ?
C4 C3 H3B 108.7 . . ?
C3 C4 H4A 108.3 . . ?
C3 C4 H4B 108.3 . . ?
C3 C4 C5 115.8(2) . . ?
H4A C4 H4B 107.4 . . ?
C5 C4 H4A 108.3 . . ?
C5 C4 H4B 108.3 . . ?
C4 C5 H5A 108.6 . . ?
C4 C5 H5B 108.6 . . ?
C4 C5 C6 114.5(2) . . ?
H5A C5 H5B 107.6 . . ?
C6 C5 H5A 108.6 . . ?
C6 C5 H5B 108.6 . . ?
N1 C6 C5 111.12(19) . . ?
N1 C6 H6A 109.4 . . ?
N1 C6 H6B 109.4 . . ?
C5 C6 H6A 109.4 . . ?
C5 C6 H6B 109.4 . . ?
H6A C6 H6B 108.0 . . ?
N1 C7 H7 127.7 . . ?
N1 C7 C8 104.55(19) . . ?
C8 C7 H7 127.7 . . ?
N3 C8 C7 106.73(19) . . ?
N3 C8 C9 116.7(2) . . ?
C7 C8 C9 136.5(2) . . ?
N4 C9 C8 107.05(18) . . ?
N4 C9 H9A 110.3 . . ?
N4 C9 H9B 110.3 . . ?
C8 C9 H9A 110.3 . . ?
C8 C9 H9B 110.3 . . ?
H9A C9 H9B 108.6 . . ?
N4 C10 H10 117.2 . . ?
N4 C10 C11 125.6(2) . . ?
C11 C10 H10 117.2 . . ?
C10 C11 C12 119.6(2) . . ?
C20 C11 C10 121.10(19) . . ?
C20 C11 C12 119.3(2) . . ?
C13 C12 C11 123.5(2) . . ?
C13 C12 C17 117.1(2) . . ?
C17 C12 C11 119.3(2) . . ?
C12 C13 H13 119.4 . . ?
C14 C13 C12 121.2(3) . . ?
C14 C13 H13 119.4 . . ?
C13 C14 H14 119.4 . . ?
C13 C14 C15 121.1(3) . . ?
C15 C14 H14 119.4 . . ?
C14 C15 H15 120.5 . . ?
C16 C15 C14 119.1(2) . . ?
C16 C15 H15 120.5 . . ?
C15 C16 H16 119.4 . . ?
C15 C16 C17 121.2(3) . . ?
C17 C16 H16 119.4 . . ?
C16 C17 C12 120.2(2) . . ?
C16 C17 C18 120.7(2) . . ?
C18 C17 C12 119.1(2) . . ?
C17 C18 H18 119.3 . . ?
C19 C18 C17 121.4(2) . . ?
C19 C18 H18 119.3 . . ?
C18 C19 H19 119.3 . . ?
C18 C19 C20 121.4(2) . . ?
C20 C19 H19 119.3 . . ?
O1 C20 C11 125.9(2) . . ?
O1 C20 C19 114.9(2) . . ?
C11 C20 C19 119.2(2) . . ?
H21A C21 H21B 109.5 . . ?
H21A C21 H21C 109.5 . . ?
H21B C21 H21C 109.5 . . ?
C22 C21 H21A 109.5 . . ?
C22 C21 H21B 109.5 . . ?
C22 C21 H21C 109.5 . . ?
C21 C22 H22A 109.1 . . ?
C21 C22 H22B 109.1 . . ?
H22A C22 H22B 107.9 . . ?
C23 C22 C21 112.3(3) . . ?
C23 C22 H22A 109.1 . . ?
C23 C22 H22B 109.1 . . ?
C22 C23 H23A 108.8 . . ?
C22 C23 H23B 108.8 . . ?
C22 C23 C24 113.6(2) . . ?
H23A C23 H23B 107.7 . . ?
C24 C23 H23A 108.8 . . ?
C24 C23 H23B 108.8 . . ?
C23 C24 H24A 109.4 . . ?
C23 C24 H24B 109.4 . . ?
C23 C24 C25 111.3(2) . . ?
H24A C24 H24B 108.0 . . ?
C25 C24 H24A 109.4 . . ?
C25 C24 H24B 109.4 . . ?
C24 C25 H25A 108.5 . . ?
C24 C25 H25B 108.5 . . ?
H25A C25 H25B 107.5 . . ?
C26 C25 C24 114.9(2) . . ?
C26 C25 H25A 108.5 . . ?
C26 C25 H25B 108.5 . . ?
N5 C26 C25 111.68(19) . . ?
N5 C26 H26A 109.3 . . ?
N5 C26 H26B 109.3 . . ?
C25 C26 H26A 109.3 . . ?
C25 C26 H26B 109.3 . . ?
H26A C26 H26B 107.9 . . ?
N5 C27 H27 127.8 . . ?
N5 C27 C28 104.34(19) . . ?
C28 C27 H27 127.8 . . ?
N7 C28 C27 107.31(19) . . ?
N7 C28 C29 117.12(19) . . ?
C27 C28 C29 135.5(2) . . ?
N8 C29 C28 107.41(18) . . ?
N8 C29 H29A 110.2 . . ?
N8 C29 H29B 110.2 . . ?
C28 C29 H29A 110.2 . . ?
C28 C29 H29B 110.2 . . ?
H29A C29 H29B 108.5 . . ?
N8 C30 H30 117.4 . . ?
N8 C30 C31 125.23(19) . . ?
C31 C30 H30 117.4 . . ?
C30 C31 C32 119.19(19) . . ?
C40 C31 C30 120.85(19) . . ?
C40 C31 C32 119.91(19) . . ?
C33 C32 C31 123.4(2) . . ?
C33 C32 C37 117.3(2) . . ?
C37 C32 C31 119.28(19) . . ?
C32 C33 H33 119.4 . . ?
C34 C33 C32 121.1(2) . . ?
C34 C33 H33 119.4 . . ?
C33 C34 H34 119.4 . . ?
C33 C34 C35 121.2(2) . . ?
C35 C34 H34 119.4 . . ?
C34 C35 H35 120.5 . . ?
C36 C35 C34 119.1(2) . . ?
C36 C35 H35 120.5 . . ?
C35 C36 H36 119.6 . . ?
C35 C36 C37 120.9(2) . . ?
C37 C36 H36 119.6 . . ?
C32 C37 C38 118.7(2) . . ?
C36 C37 C32 120.4(2) . . ?
C36 C37 C38 120.8(2) . . ?
C37 C38 H38 119.0 . . ?
C39 C38 C37 122.0(2) . . ?
C39 C38 H38 119.0 . . ?
C38 C39 H39 119.4 . . ?
C38 C39 C40 121.1(2) . . ?
C40 C39 H39 119.4 . . ?
O2 C40 C31 125.7(2) . . ?
O2 C40 C39 115.46(19) . . ?
C31 C40 C39 118.78(19) . . ?
C42 C41 C46 115.8(2) . . ?
C42 C41 B1 123.1(2) . . ?
C46 C41 B1 120.62(19) . . ?
C41 C42 H42 118.7 . . ?
C43 C42 C41 122.6(2) . . ?
C43 C42 H42 118.7 . . ?
C42 C43 H43 120.2 . . ?
C42 C43 C44 119.6(2) . . ?
C44 C43 H43 120.2 . . ?
C43 C44 H44 120.2 . . ?
C45 C44 C43 119.5(2) . . ?
C45 C44 H44 120.2 . . ?
C44 C45 H45 119.9 . . ?
C44 C45 C46 120.2(2) . . ?
C46 C45 H45 119.9 . . ?
C41 C46 H46 118.9 . . ?
C45 C46 C41 122.1(2) . . ?
C45 C46 H46 118.9 . . ?
C48 C47 C52 115.1(2) . . ?
C48 C47 B1 122.05(19) . . ?
C52 C47 B1 122.3(2) . . ?
C47 C48 H48 118.4 . . ?
C49 C48 C47 123.2(2) . . ?
C49 C48 H48 118.4 . . ?
C48 C49 H49 120.0 . . ?
C48 C49 C50 119.9(2) . . ?
C50 C49 H49 120.0 . . ?
C49 C50 H50 120.6 . . ?
C51 C50 C49 118.9(2) . . ?
C51 C50 H50 120.6 . . ?
C50 C51 H51 119.8 . . ?
C50 C51 C52 120.4(2) . . ?
C52 C51 H51 119.8 . . ?
C47 C52 H52 118.8 . . ?
C51 C52 C47 122.5(2) . . ?
C51 C52 H52 118.8 . . ?
C54 C53 C58 115.2(2) . . ?
C54 C53 B1 123.4(2) . . ?
C58 C53 B1 121.04(19) . . ?
C53 C54 H54 118.6 . . ?
C53 C54 C55 122.9(2) . . ?
C55 C54 H54 118.6 . . ?
C54 C55 H55 119.9 . . ?
C56 C55 C54 120.1(2) . . ?
C56 C55 H55 119.9 . . ?
C55 C56 H56 120.6 . . ?
C55 C56 C57 118.8(2) . . ?
C57 C56 H56 120.6 . . ?
C56 C57 H57 119.8 . . ?
C56 C57 C58 120.3(2) . . ?
C58 C57 H57 119.8 . . ?
C53 C58 H58 118.7 . . ?
C57 C58 C53 122.7(2) . . ?
C57 C58 H58 118.7 . . ?
C60 C59 C64 115.5(2) . . ?
C60 C59 B1 121.64(19) . . ?
C64 C59 B1 122.5(2) . . ?
C59 C60 H60 118.5 . . ?
C61 C60 C59 123.0(2) . . ?
C61 C60 H60 118.5 . . ?
C60 C61 H61 120.1 . . ?
C62 C61 C60 119.8(2) . . ?
C62 C61 H61 120.1 . . ?
C61 C62 H62 120.5 . . ?
C63 C62 C61 119.1(2) . . ?
C63 C62 H62 120.5 . . ?
C62 C63 H63 119.8 . . ?
C62 C63 C64 120.3(2) . . ?
C64 C63 H63 119.8 . . ?
C59 C64 H64 118.9 . . ?
C63 C64 C59 122.2(2) . . ?
C63 C64 H64 118.9 . . ?
C41 B1 C47 103.04(17) . . ?
C41 B1 C53 111.63(18) . . ?
C41 B1 C59 112.45(17) . . ?
C47 B1 C59 112.54(18) . . ?
C53 B1 C47 113.71(17) . . ?
C53 B1 C59 103.77(17) . . ?

loop_
_geom_bond_atom_site_label_1
_geom_bond_atom_site_label_2
_geom_bond_distance
_geom_bond_site_symmetry_2
_geom_bond_publ_flag
Fe1 O1 1.8720(16) . ?
Fe1 O2 1.8789(16) . ?
Fe1 N3 1.9481(19) . ?
Fe1 N4 1.9347(18) . ?
Fe1 N7 1.9525(19) . ?
Fe1 N8 1.9363(18) . ?
O1 C20 1.313(3) . ?
O2 C40 1.314(3) . ?
N1 N2 1.334(3) . ?
N1 C6 1.474(3) . ?
N1 C7 1.357(3) . ?
N2 N3 1.323(3) . ?
N3 C8 1.360(3) . ?
N4 C9 1.487(3) . ?
N4 C10 1.298(3) . ?
N5 N6 1.340(3) . ?
N5 C26 1.472(3) . ?
N5 C27 1.350(3) . ?
N6 N7 1.321(3) . ?
N7 C28 1.358(3) . ?
N8 C29 1.483(3) . ?
N8 C30 1.293(3) . ?
C1 H1A 0.9800 . ?
C1 H1B 0.9800 . ?
C1 H1C 0.9800 . ?
C1 C2 1.524(5) . ?
C2 H2A 0.9900 . ?
C2 H2B 0.9900 . ?
C2 C3 1.528(4) . ?
C3 H3A 0.9900 . ?
C3 H3B 0.9900 . ?
C3 C4 1.525(4) . ?
C4 H4A 0.9900 . ?
C4 H4B 0.9900 . ?
C4 C5 1.528(4) . ?
C5 H5A 0.9900 . ?
C5 H5B 0.9900 . ?
C5 C6 1.537(4) . ?
C6 H6A 0.9900 . ?
C6 H6B 0.9900 . ?
C7 H7 0.9500 . ?
C7 C8 1.373(3) . ?
C8 C9 1.490(3) . ?
C9 H9A 0.9900 . ?
C9 H9B 0.9900 . ?
C10 H10 0.9500 . ?
C10 C11 1.438(3) . ?
C11 C12 1.456(3) . ?
C11 C20 1.414(3) . ?
C12 C13 1.420(3) . ?
C12 C17 1.427(4) . ?
C13 H13 0.9500 . ?
C13 C14 1.383(3) . ?
C14 H14 0.9500 . ?
C14 C15 1.412(4) . ?
C15 H15 0.9500 . ?
C15 C16 1.367(4) . ?
C16 H16 0.9500 . ?
C16 C17 1.420(3) . ?
C17 C18 1.421(4) . ?
C18 H18 0.9500 . ?
C18 C19 1.362(3) . ?
C19 H19 0.9500 . ?
C19 C20 1.429(3) . ?
C21 H21A 0.9800 . ?
C21 H21B 0.9800 . ?
C21 H21C 0.9800 . ?
C21 C22 1.527(5) . ?
C22 H22A 0.9900 . ?
C22 H22B 0.9900 . ?
C22 C23 1.524(4) . ?
C23 H23A 0.9900 . ?
C23 H23B 0.9900 . ?
C23 C24 1.529(4) . ?
C24 H24A 0.9900 . ?
C24 H24B 0.9900 . ?
C24 C25 1.531(4) . ?
C25 H25A 0.9900 . ?
C25 H25B 0.9900 . ?
C25 C26 1.529(4) . ?
C26 H26A 0.9900 . ?
C26 H26B 0.9900 . ?
C27 H27 0.9500 . ?
C27 C28 1.372(3) . ?
C28 C29 1.493(3) . ?
C29 H29A 0.9900 . ?
C29 H29B 0.9900 . ?
C30 H30 0.9500 . ?
C30 C31 1.440(3) . ?
C31 C32 1.458(3) . ?
C31 C40 1.410(3) . ?
C32 C33 1.419(3) . ?
C32 C37 1.424(3) . ?
C33 H33 0.9500 . ?
C33 C34 1.380(3) . ?
C34 H34 0.9500 . ?
C34 C35 1.408(4) . ?
C35 H35 0.9500 . ?
C35 C36 1.375(4) . ?
C36 H36 0.9500 . ?
C36 C37 1.416(3) . ?
C37 C38 1.428(3) . ?
C38 H38 0.9500 . ?
C38 C39 1.359(3) . ?
C39 H39 0.9500 . ?
C39 C40 1.441(3) . ?
C41 C42 1.409(3) . ?
C41 C46 1.409(3) . ?
C41 B1 1.637(3) . ?
C42 H42 0.9500 . ?
C42 C43 1.394(3) . ?
C43 H43 0.9500 . ?
C43 C44 1.394(4) . ?
C44 H44 0.9500 . ?
C44 C45 1.385(4) . ?
C45 H45 0.9500 . ?
C45 C46 1.396(3) . ?
C46 H46 0.9500 . ?
C47 C48 1.410(3) . ?
C47 C52 1.411(3) . ?
C47 B1 1.647(3) . ?
C48 H48 0.9500 . ?
C48 C49 1.393(3) . ?
C49 H49 0.9500 . ?
C49 C50 1.398(3) . ?
C50 H50 0.9500 . ?
C50 C51 1.388(4) . ?
C51 H51 0.9500 . ?
C51 C52 1.402(3) . ?
C52 H52 0.9500 . ?
C53 C54 1.400(3) . ?
C53 C58 1.410(3) . ?
C53 B1 1.643(3) . ?
C54 H54 0.9500 . ?
C54 C55 1.405(3) . ?
C55 H55 0.9500 . ?
C55 C56 1.388(4) . ?
C56 H56 0.9500 . ?
C56 C57 1.392(4) . ?
C57 H57 0.9500 . ?
C57 C58 1.397(3) . ?
C58 H58 0.9500 . ?
C59 C60 1.405(3) . ?
C59 C64 1.411(3) . ?
C59 B1 1.650(3) . ?
C60 H60 0.9500 . ?
C60 C61 1.397(3) . ?
C61 H61 0.9500 . ?
C61 C62 1.394(3) . ?
C62 H62 0.9500 . ?
C62 C63 1.391(4) . ?
C63 H63 0.9500 . ?
C63 C64 1.400(3) . ?
C64 H64 0.9500 . ?

loop_
_geom_torsion_atom_site_label_1
_geom_torsion_atom_site_label_2
_geom_torsion_atom_site_label_3
_geom_torsion_atom_site_label_4
_geom_torsion
_geom_torsion_site_symmetry_1
_geom_torsion_site_symmetry_2
_geom_torsion_site_symmetry_3
_geom_torsion_site_symmetry_4
_geom_torsion_publ_flag
Fe1 O1 C20 C11 -1.6(3) . . . . ?
Fe1 O1 C20 C19 179.16(15) . . . . ?
Fe1 O2 C40 C31 -3.3(3) . . . . ?
Fe1 O2 C40 C39 177.84(14) . . . . ?
Fe1 N3 C8 C7 172.38(15) . . . . ?
Fe1 N3 C8 C9 -6.3(3) . . . . ?
Fe1 N4 C9 C8 -4.7(2) . . . . ?
Fe1 N4 C10 C11 3.9(3) . . . . ?
Fe1 N7 C28 C27 174.81(15) . . . . ?
Fe1 N7 C28 C29 -3.1(3) . . . . ?
Fe1 N8 C29 C28 2.3(2) . . . . ?
Fe1 N8 C30 C31 9.1(3) . . . . ?
O1 Fe1 O2 C40 -75.43(18) . . . . ?
O2 Fe1 O1 C20 -83.21(18) . . . . ?
N1 N2 N3 Fe1 -170.74(16) . . . . ?
N1 N2 N3 C8 -0.6(2) . . . . ?
N1 C7 C8 N3 -0.4(2) . . . . ?
N1 C7 C8 C9 177.9(3) . . . . ?
N2 N1 C6 C5 -89.5(3) . . . . ?
N2 N1 C7 C8 0.0(3) . . . . ?
N2 N3 C8 C7 0.6(3) . . . . ?
N2 N3 C8 C9 -178.01(19) . . . . ?
N3 Fe1 O2 C40 109.17(18) . . . . ?
N3 C8 C9 N4 6.9(3) . . . . ?
N4 Fe1 O1 C20 5.76(18) . . . . ?
N4 Fe1 O2 C40 -168.74(18) . . . . ?
N4 C10 C11 C12 -176.5(2) . . . . ?
N4 C10 C11 C20 2.6(3) . . . . ?
N5 N6 N7 Fe1 -173.50(16) . . . . ?
N5 N6 N7 C28 -0.5(2) . . . . ?
N5 C27 C28 N7 -0.3(2) . . . . ?
N5 C27 C28 C29 177.0(3) . . . . ?
N6 N5 C26 C25 -99.7(2) . . . . ?
N6 N5 C27 C28 0.0(3) . . . . ?
N6 N7 C28 C27 0.5(3) . . . . ?
N6 N7 C28 C29 -177.4(2) . . . . ?
N7 Fe1 O1 C20 102.26(18) . . . . ?
N7 C28 C29 N8 0.5(3) . . . . ?
N8 Fe1 O1 C20 -175.29(18) . . . . ?
N8 Fe1 O2 C40 11.47(18) . . . . ?
N8 C30 C31 C32 -178.6(2) . . . . ?
N8 C30 C31 C40 3.8(3) . . . . ?
C1 C2 C3 C4 171.9(3) . . . . ?
C2 C3 C4 C5 70.6(3) . . . . ?
C3 C4 C5 C6 65.4(3) . . . . ?
C4 C5 C6 N1 58.3(3) . . . . ?
C6 N1 N2 N3 175.14(19) . . . . ?
C6 N1 C7 C8 -174.2(2) . . . . ?
C7 N1 N2 N3 0.4(2) . . . . ?
C7 N1 C6 C5 84.3(3) . . . . ?
C7 C8 C9 N4 -171.3(3) . . . . ?
C9 N4 C10 C11 -178.2(2) . . . . ?
C10 N4 C9 C8 177.17(19) . . . . ?
C10 C11 C12 C13 3.6(3) . . . . ?
C10 C11 C12 C17 -178.3(2) . . . . ?
C10 C11 C20 O1 -3.9(3) . . . . ?
C10 C11 C20 C19 175.3(2) . . . . ?
C11 C12 C13 C14 177.4(2) . . . . ?
C11 C12 C17 C16 -177.5(2) . . . . ?
C11 C12 C17 C18 2.0(3) . . . . ?
C12 C11 C20 O1 175.2(2) . . . . ?
C12 C11 C20 C19 -5.6(3) . . . . ?
C12 C13 C14 C15 0.3(4) . . . . ?
C12 C17 C18 C19 -3.5(3) . . . . ?
C13 C12 C17 C16 0.7(3) . . . . ?
C13 C12 C17 C18 -179.8(2) . . . . ?
C13 C14 C15 C16 0.2(4) . . . . ?
C14 C15 C16 C17 -0.3(4) . . . . ?
C15 C16 C17 C12 -0.2(4) . . . . ?
C15 C16 C17 C18 -179.7(2) . . . . ?
C16 C17 C18 C19 176.0(2) . . . . ?
C17 C12 C13 C14 -0.8(3) . . . . ?
C17 C18 C19 C20 0.4(4) . . . . ?
C18 C19 C20 O1 -176.5(2) . . . . ?
C18 C19 C20 C11 4.2(3) . . . . ?
C20 C11 C12 C13 -175.6(2) . . . . ?
C20 C11 C12 C17 2.5(3) . . . . ?
C21 C22 C23 C24 -177.0(3) . . . . ?
C22 C23 C24 C25 -174.9(2) . . . . ?
C23 C24 C25 C26 174.6(2) . . . . ?
C24 C25 C26 N5 75.3(3) . . . . ?
C26 N5 N6 N7 177.57(19) . . . . ?
C26 N5 C27 C28 -177.1(2) . . . . ?
C27 N5 N6 N7 0.3(2) . . . . ?
C27 N5 C26 C25 77.2(3) . . . . ?
C27 C28 C29 N8 -176.6(3) . . . . ?
C29 N8 C30 C31 -176.3(2) . . . . ?
C30 N8 C29 C28 -172.80(19) . . . . ?
C30 C31 C32 C33 8.8(3) . . . . ?
C30 C31 C32 C37 -173.39(19) . . . . ?
C30 C31 C40 O2 -7.0(3) . . . . ?
C30 C31 C40 C39 171.76(19) . . . . ?
C31 C32 C33 C34 176.3(2) . . . . ?
C31 C32 C37 C36 -177.9(2) . . . . ?
C31 C32 C37 C38 -0.3(3) . . . . ?
C32 C31 C40 O2 175.33(19) . . . . ?
C32 C31 C40 C39 -5.9(3) . . . . ?
C32 C33 C34 C35 1.9(4) . . . . ?
C32 C37 C38 C39 -2.0(3) . . . . ?
C33 C32 C37 C36 0.0(3) . . . . ?
C33 C32 C37 C38 177.6(2) . . . . ?
C33 C34 C35 C36 -0.6(4) . . . . ?
C34 C35 C36 C37 -1.0(4) . . . . ?
C35 C36 C37 C32 1.3(3) . . . . ?
C35 C36 C37 C38 -176.3(2) . . . . ?
C36 C37 C38 C39 175.6(2) . . . . ?
C37 C32 C33 C34 -1.6(3) . . . . ?
C37 C38 C39 C40 0.4(3) . . . . ?
C38 C39 C40 O2 -177.5(2) . . . . ?
C38 C39 C40 C31 3.6(3) . . . . ?
C40 C31 C32 C33 -173.5(2) . . . . ?
C40 C31 C32 C37 4.3(3) . . . . ?
C41 C42 C43 C44 -1.7(4) . . . . ?
C42 C41 C46 C45 0.3(3) . . . . ?
C42 C41 B1 C47 -89.5(2) . . . . ?
C42 C41 B1 C53 148.1(2) . . . . ?
C42 C41 B1 C59 32.0(3) . . . . ?
C42 C43 C44 C45 1.2(4) . . . . ?
C43 C44 C45 C46 -0.1(4) . . . . ?
C44 C45 C46 C41 -0.7(4) . . . . ?
C46 C41 C42 C43 0.9(3) . . . . ?
C46 C41 B1 C47 82.2(2) . . . . ?
C46 C41 B1 C53 -40.2(3) . . . . ?
C46 C41 B1 C59 -156.3(2) . . . . ?
C47 C48 C49 C50 1.0(4) . . . . ?
C48 C47 C52 C51 0.6(3) . . . . ?
C48 C47 B1 C41 84.7(2) . . . . ?
C48 C47 B1 C53 -154.3(2) . . . . ?
C48 C47 B1 C59 -36.6(3) . . . . ?
C48 C49 C50 C51 0.4(4) . . . . ?
C49 C50 C51 C52 -1.2(4) . . . . ?
C50 C51 C52 C47 0.7(4) . . . . ?
C52 C47 C48 C49 -1.4(3) . . . . ?
C52 C47 B1 C41 -86.1(2) . . . . ?
C52 C47 B1 C53 34.9(3) . . . . ?
C52 C47 B1 C59 152.5(2) . . . . ?
C53 C54 C55 C56 -1.0(4) . . . . ?
C54 C53 C58 C57 1.1(3) . . . . ?
C54 C53 B1 C41 145.9(2) . . . . ?
C54 C53 B1 C47 29.8(3) . . . . ?
C54 C53 B1 C59 -92.8(2) . . . . ?
C54 C55 C56 C57 0.8(4) . . . . ?
C55 C56 C57 C58 0.3(4) . . . . ?
C56 C57 C58 C53 -1.3(4) . . . . ?
C58 C53 C54 C55 0.0(3) . . . . ?
C58 C53 B1 C41 -41.0(3) . . . . ?
C58 C53 B1 C47 -157.1(2) . . . . ?
C58 C53 B1 C59 80.3(2) . . . . ?
C59 C60 C61 C62 1.6(4) . . . . ?
C60 C59 C64 C63 0.9(3) . . . . ?
C60 C59 B1 C41 -147.6(2) . . . . ?
C60 C59 B1 C47 -31.7(3) . . . . ?
C60 C59 B1 C53 91.7(2) . . . . ?
C60 C61 C62 C63 0.6(3) . . . . ?
C61 C62 C63 C64 -1.9(4) . . . . ?
C62 C63 C64 C59 1.1(4) . . . . ?
C64 C59 C60 C61 -2.3(3) . . . . ?
C64 C59 B1 C41 39.5(3) . . . . ?
C64 C59 B1 C47 155.3(2) . . . . ?
C64 C59 B1 C53 -81.3(2) . . . . ?
B1 C41 C42 C43 173.0(2) . . . . ?
B1 C41 C46 C45 -172.0(2) . . . . ?
B1 C47 C48 C49 -172.9(2) . . . . ?
B1 C47 C52 C51 172.0(2) . . . . ?
B1 C53 C54 C55 173.5(2) . . . . ?
B1 C53 C58 C57 -172.5(2) . . . . ?
B1 C59 C60 C61 -175.8(2) . . . . ?
B1 C59 C64 C63 174.3(2) . . . . ?
